data_8101237
loop_
_publ_author_name
'Gielen, M.'
'Tiekink, E. R. T.'

_publ_section_title
;
Crystal structure of bis[tetraethyl-\m-hydroxyperfluorophenylacetato 
\m~3~-oxoditin], [(F~5~C~6~CH~2~CO~2~)Et~2~Sn(OH)OSnEt~2~]~2~
;
_journal_issue 2
_journal_name_full 'Zeitschrift f\"ur Kristallographie - New Crystal Structures'
_journal_page_first 255
_journal_page_last 256
_journal_volume 215
_journal_year 2000
_chemical_formula_moiety 'C32 H46 F10 O8 Sn4 '
_chemical_formula_structural '[(F5 C6 C H2 C O2)Et2 Sn(O H)O Sn Et2]2'
_chemical_formula_sum 'C32 H46 F10 O8 Sn4'
_chemical_formula_weight 1223.45
_space_group_IT_number 14
_symmetry_cell_setting monoclinic
_symmetry_space_group_name_Hall '-P 2ybc'
_symmetry_space_group_name_H-M 'P 1 21/c 1'
_cell_angle_alpha 90
_cell_angle_beta 98.10(3)
_cell_angle_gamma 90
_cell_formula_units_Z 2
_cell_length_a 10.100(10)
_cell_length_b 12.296(4)
_cell_length_c 18.225(2)
_cell_measurement_temperature 293
_cell_volume 2240.9(17)
_diffrn_ambient_temperature 293
_exptl_crystal_density_diffrn 1.813
_cod_original_sg_symbol_H-M 'P 21/c'
_cod_original_formula_sum 'C32 H46 F10 O8 Sn4 '
_cod_database_code 8101237

loop_
_symmetry_equiv_pos_as_xyz
'  +x,  +y,  +z'
'  -x,1/2+y,1/2-z'
'  -x,  -y,  -z'
'  +x,1/2-y,1/2+z'

loop_
_atom_site_aniso_label
_atom_site_aniso_U_11
_atom_site_aniso_U_22
_atom_site_aniso_U_33
_atom_site_aniso_U_12
_atom_site_aniso_U_13
_atom_site_aniso_U_23
Sn(1) 0.05963(24) 0.05949(17) 0.06354(17) 0.00857(16) 0.00920(15) 0.00274(14)
Sn(2) 0.07035(27) 0.06608(19) 0.06068(17) 0.00128(17) 0.00876(16) -0.00621(14)
F(13) 0.333(12) 0.242(8) 0.562(19) 0.032(7) 0.326(14) 0.054(8)
F(14) 0.149(5) 0.354(9) 0.305(8) 0.078(6) -0.045(6) -0.121(8)
F(15) 0.296(10) 0.361(9) 0.173(6) 0.133(8) 0.068(6) 0.044(6)
F(16) 0.363(13) 0.254(8) 0.424(13) 0.111(8) 0.188(12) 0.139(9)
F(17) 0.192(7) 0.154(5) 0.441(12) -0.005(5) 0.041(7) -0.049(6)
O(1) 0.0553(21) 0.0656(16) 0.0580(15) 0.0107(15) 0.0091(14) -0.0018(13)
O(2) 0.0736(24) 0.0774(19) 0.0593(16) 0.0135(18) 0.0052(16) 0.0012(14)
O(3) 0.1066(31) 0.0885(22) 0.0675(18) 0.0297(22) 0.0052(19) -0.0123(17)
O(4) 0.1410(39) 0.1042(28) 0.0812(23) 0.0339(26) -0.0113(25) -0.0294(21)
C(1) 0.196(8) 0.0658(33) 0.1042(41) -0.0214(44) 0.035(5) -0.0085(29)
C(2) 0.220(11) 0.195(10) 0.417(18) -0.143(9) 0.178(12) -0.088(10)
C(3) 0.0444(38) 0.178(6) 0.1125(45) 0.0110(40) 0.0160(34) -0.0122(44)
C(4) 0.088(6) 0.365(15) 0.141(7) 0.043(8) 0.004(5) -0.038(8)
C(5) 0.104(6) 0.119(5) 0.0952(39) 0.0092(42) 0.0451(38) 0.0113(34)
C(6) 0.106(7) 0.289(12) 0.200(9) -0.022(8) 0.044(7) 0.079(8)
C(7) 0.103(6) 0.109(5) 0.175(7) -0.0002(44) -0.014(5) -0.053(5)
C(8) 0.131(10) 0.162(9) 0.575(25) -0.013(8) -0.076(12) -0.003(12)
C(10) 0.112(5) 0.0993(41) 0.0830(35) 0.0418(38) 0.0006(36) -0.0222(32)
C(11) 0.343(15) 0.222(10) 0.106(6) 0.197(11) -0.009(7) -0.040(6)
C(12) 0.141(8) 0.120(6) 0.0838(42) 0.086(6) -0.009(5) -0.0098(42)
C(13) 0.185(14) 0.210(12) 0.116(7) 0.094(10) -0.021(8) -0.038(8)
C(14) 0.057(8) 0.267(18) 0.317(27) 0.066(9) -0.043(10) -0.147(19)
C(15) 0.183(19) 0.295(25) 0.148(11) 0.152(20) -0.059(14) -0.058(14)
C(16) 0.327(28) 0.194(13) 0.240(18) 0.140(16) 0.184(20) 0.130(15)
C(17) 0.148(11) 0.118(7) 0.191(11) 0.060(7) 0.004(9) -0.016(7)

loop_
_atom_site_label
_atom_site_fract_x
_atom_site_fract_y
_atom_site_fract_z
_atom_site_U_iso_or_equiv
_atom_site_thermal_displace_type
_atom_site_occupancy
_atom_site_calc_flag
_atom_site_calc_attached_atom
_atom_site_Wyckoff_symbol
_atom_site_symmetry_multiplicity
Sn(1) 0.605559(34) -0.585208(23) 0.050001(16) 0.06084(10) Uani 1 ? ? e 4
Sn(2) 0.509491(36) -0.400603(24) 0.165480(16) 0.06575(10) Uani 1 ? ? e 4
F(13) -0.0180(9) -0.2155(7) 0.0640(6) 0.354(7) Uani 1 ? ? e 4
F(14) -0.0778(7) -0.1559(6) -0.09451(42) 0.2769(37) Uani 1 ? ? e 4
F(15) 0.0944(9) -0.0386(7) -0.14786(40) 0.2732(41) Uani 1 ? ? e 4
F(16) 0.3134(10) 0.0225(7) -0.0767(6) 0.335(6) Uani 1 ? ? e 4
F(17) 0.3742(8) -0.0172(5) 0.0631(6) 0.2630(39) Uani 1 ? ? e 4
O(1) 0.48936(28) -0.45064(22) 0.05992(14) 0.0596(9) Uani 1 ? ? e 4
O(2) 0.63647(32) -0.54675(24) 0.16633(15) 0.0705(10) Uani 1 ? ? e 4
O(3) 0.36420(36) -0.27639(26) 0.11952(16) 0.0882(12) Uani 1 ? ? e 4
O(4) 0.38754(43) -0.21087(30) 0.23442(20) 0.1114(15) Uani 1 ? ? e 4
C(1) 0.5141(8) -0.73896(43) 0.06020(33) 0.1207(25) Uani 1 ? ? e 4
C(2) 0.3730(11) -0.7318(8) 0.0709(7) 0.265(7) Uani 1 ? ? e 4
C(3) 0.8044(6) -0.5591(6) 0.03131(35) 0.1112(24) Uani 1 ? ? e 4
C(4) 0.9070(8) -0.5781(9) 0.0917(5) 0.199(5) Uani 1 ? ? e 4
C(5) 0.3809(7) -0.4745(5) 0.23258(31) 0.1029(23) Uani 1 ? ? e 4
C(6) 0.2429(9) -0.4899(9) 0.1973(5) 0.196(5) Uani 1 ? ? e 4
C(7) 0.6742(7) -0.2910(5) 0.18540(42) 0.1322(29) Uani 1 ? ? e 4
C(8) 0.7909(10) -0.3167(9) 0.2241(9) 0.301(7) Uani 1 ? ? e 4
C(10) 0.3393(6) -0.2095(5) 0.17024(31) 0.0995(22) Uani 1 ? ? e 4
C(11) 0.2229(12) -0.1261(8) 0.14579(42) 0.227(5) Uani 1 ? ? e 4
C(12) 0.1772(12) -0.1160(8) 0.06679(37) 0.1175(30) Uani 1 ? ? e 4
C(13) 0.0589(16) -0.1598(10) 0.0335(7) 0.175(5) Uani 1 ? ? e 4
C(14) 0.0275(12) -0.1340(15) -0.0406(13) 0.220(9) Uani 1 ? ? e 4
C(15) 0.1129(22) -0.0735(18) -0.0751(9) 0.217(9) Uani 1 ? ? e 4
C(16) 0.2240(30) -0.0350(14) -0.0433(12) 0.240(10) Uani 1 ? ? e 4
C(17) 0.2497(12) -0.0552(9) 0.0199(9) 0.154(5) Uani 1 ? ? e 4
H(1a) 0.5198 -0.7804 0.0154 0.145 Uiso 1 ? ? e 4
H(1b) 0.5628 -0.7766 0.1024 0.145 Uiso 1 ? ? e 4
H(2a) 0.3659 -0.6930 0.1166 0.318 Uiso 1 ? ? e 4
H(2b) 0.3231 -0.6931 0.0295 0.318 Uiso 1 ? ? e 4
H(2) 0.3366 -0.8044 0.0737 0.318 Uiso 1 ? ? e 4
H(3a) 0.8115 -0.4839 0.0163 0.133 Uiso 1 ? ? e 4
H(3b) 0.8211 -0.6066 -0.0089 0.133 Uiso 1 ? ? e 4
H(4a) 0.9069 -0.6543 0.1055 0.239 Uiso 1 ? ? e 4
H(4b) 0.9930 -0.5595 0.0772 0.239 Uiso 1 ? ? e 4
H(4c) 0.8912 -0.5337 0.1335 0.239 Uiso 1 ? ? e 4
H(5a) 0.4174 -0.5453 0.2476 0.123 Uiso 1 ? ? e 4
H(5b) 0.3792 -0.4293 0.2761 0.123 Uiso 1 ? ? e 4
H(6a) 0.2044 -0.4201 0.1814 0.236 Uiso 1 ? ? e 4
H(6b) 0.2418 -0.5373 0.1547 0.236 Uiso 1 ? ? e 4
H(6c) 0.1911 -0.5227 0.2324 0.236 Uiso 1 ? ? e 4
H(7a) 0.6418 -0.2287 0.2103 0.159 Uiso 1 ? ? e 4
H(7b) 0.6937 -0.2692 0.1369 0.159 Uiso 1 ? ? e 4
H(8a) 0.7795 -0.3289 0.2755 0.362 Uiso 1 ? ? e 4
H(8b) 0.8249 -0.3824 0.2040 0.362 Uiso 1 ? ? e 4
H(8c) 0.8538 -0.2578 0.2214 0.362 Uiso 1 ? ? e 4
H(11a) 0.1468 -0.1480 0.1694 0.273 Uiso 1 ? ? e 4
H(11b) 0.2535 -0.0550 0.1639 0.273 Uiso 1 ? ? e 4

loop_
_geom_bond_atom_site_label_1
_geom_bond_atom_site_label_2
_geom_bond_distance
_geom_bond_site_symmetry_1
_geom_bond_site_symmetry_2
_geom_bond_publ_flag
Sn(1) O(1) 2.0512(41) . . ?
Sn(1) O(1) 2.1414(39) . . ?
Sn(1) O(2) 2.1517(40) . . ?
Sn(1) C(1) 2.124(9) . . ?
Sn(1) C(3) 2.109(9) . . ?
Sn(2) O(1) 2.0028(38) . . ?
Sn(2) O(2) 2.2065(45) . . ?
Sn(2) O(3) 2.200(5) . . ?
Sn(2) C(5) 2.111(9) . . ?
Sn(2) C(7) 2.132(10) . . ?
F(13) C(13) 1.226(23) . . ?
F(14) C(14) 1.370(23) . . ?
F(15) C(15) 1.381(29) . . ?
F(16) C(16) 1.357(28) . . ?
F(17) C(17) 1.462(17) . . ?
O(3) C(10) 1.288(8) . . ?
O(4) C(10) 1.202(9) . . ?
C(1) C(2) 1.469(16) . . ?
C(1) H(1a) 0.97 . . no
C(1) H(1b) 0.97 . . no
C(2) H(2a) 0.97 . . no
C(2) H(2b) 0.97 . . no
C(2) H(2c) 0.97 . . no
C(3) C(4) 1.420(13) . . ?
C(3) H(3b) 0.97 . . no
C(3) H(3a) 0.97 . . no
C(4) H(4a) 0.97 . . no
C(4) H(4b) 0.97 . . no
C(4) H(4c) 0.97 . . no
C(5) C(6) 1.462(14) . . ?
C(5) H(5a) 0.97 . . no
C(5) H(5b) 0.97 . . no
C(6) H(6a) 0.97 . . no
C(6) H(6b) 0.97 . . no
C(6) H(6c) 0.97 . . no
C(7) C(8) 1.324(16) . . ?
C(7) H(7b) 0.97 . . no
C(7) H(7a) 0.97 . . no
C(8) H(8a) 0.97 . . no
C(8) H(8b) 0.97 . . no
C(8) H(8c) 0.97 . . no
C(10) C(11) 1.576(13) . . ?
C(11) C(12) 1.454(13) . . ?
C(11) H(11a) 0.97 . . no
C(11) H(11b) 0.97 . . no
C(12) C(13) 1.372(21) . . ?
C(12) C(17) 1.414(21) . . ?
C(13) C(14) 1.380(31) . . ?
C(14) C(15) 1.358(38) . . ?
C(15) C(16) 1.280(44) . . ?
C(16) C(17) 1.171(26) . . ?
